data_7225972
loop_
_publ_author_name
'Wang, Duo-Zhi'
'Fan, Jian-Zhong'
'Jia, Dianzeng'
'Du, Ceng-Ceng'

_publ_section_title
;
 Zinc and cadmium complexes based on
 bis-(1H-tetrazol-5-ylmethyl/ylethyl)-amine ligands: structures and
 photoluminescence properties
;
_journal_issue 35
_journal_name_full CrystEngComm
_journal_page_first 6708
_journal_paper_doi 10.1039/C6CE01311B
_journal_volume 18
_journal_year 2016
_chemical_formula_sum 'C6 H8 N9 O0 Zn'
_chemical_formula_weight 271.58
_chemical_name_systematic
; 
 ? 
;
_space_group_IT_number 14
_symmetry_cell_setting monoclinic
_symmetry_space_group_name_Hall '-P 2yn'
_symmetry_space_group_name_H-M 'P 1 21/n 1'
_atom_sites_solution_hydrogens geom
_atom_sites_solution_primary direct
_atom_sites_solution_secondary difmap
_audit_creation_method SHELXL-97
_audit_update_record
;
2014-11-16 deposited with the CCDC.
2016-07-19 downloaded from the CCDC.
;
_cell_angle_alpha 90.00
_cell_angle_beta 102.81(3)
_cell_angle_gamma 90.00
_cell_formula_units_Z 4
_cell_length_a 8.1989(16)
_cell_length_b 12.206(2)
_cell_length_c 10.024(2)
_cell_measurement_reflns_used 6642
_cell_measurement_temperature 293(2)
_cell_measurement_theta_max 27.46
_cell_measurement_theta_min 3.04
_cell_volume 978.2(3)
_computing_structure_refinement 'SHELXL-97 (Sheldrick, 1997)'
_computing_structure_solution 'SHELXS-97 (Sheldrick, 1990)'
_diffrn_ambient_temperature 293(2)
_diffrn_measured_fraction_theta_full 0.999
_diffrn_measured_fraction_theta_max 0.999
_diffrn_measurement_device_type 'Bruker P4'
_diffrn_measurement_method '\w scans'
_diffrn_radiation_monochromator graphite
_diffrn_radiation_source 'fine-focus sealed tube'
_diffrn_radiation_type MoK\a
_diffrn_radiation_wavelength 0.71073
_diffrn_reflns_av_R_equivalents 0.0307
_diffrn_reflns_av_sigmaI/netI 0.0288
_diffrn_reflns_limit_h_max 10
_diffrn_reflns_limit_h_min -10
_diffrn_reflns_limit_k_max 15
_diffrn_reflns_limit_k_min -15
_diffrn_reflns_limit_l_max 12
_diffrn_reflns_limit_l_min -12
_diffrn_reflns_number 8952
_diffrn_reflns_theta_full 27.48
_diffrn_reflns_theta_max 27.48
_diffrn_reflns_theta_min 3.05
_diffrn_standards_decay_% none
_diffrn_standards_interval_count 150
_diffrn_standards_number 2
_exptl_absorpt_coefficient_mu 2.499
_exptl_absorpt_correction_type none
_exptl_crystal_colour colourless
_exptl_crystal_density_diffrn 1.844
_exptl_crystal_density_method 'not measured'
_exptl_crystal_description block
_exptl_crystal_F_000 548
_exptl_crystal_size_max 0.25
_exptl_crystal_size_mid 0.22
_exptl_crystal_size_min 0.20
_refine_diff_density_max 2.275
_refine_diff_density_min -2.599
_refine_diff_density_rms 0.158
_refine_ls_extinction_coef 0.009(4)
_refine_ls_extinction_expression Fc^*^=kFc[1+0.001xFc^2^\l^3^/sin(2\q)]^-1/4^
_refine_ls_extinction_method SHELXL
_refine_ls_goodness_of_fit_ref 1.109
_refine_ls_hydrogen_treatment constr
_refine_ls_matrix_type full
_refine_ls_number_parameters 66
_refine_ls_number_reflns 2240
_refine_ls_number_restraints 0
_refine_ls_restrained_S_all 1.109
_refine_ls_R_factor_all 0.0695
_refine_ls_R_factor_gt 0.0629
_refine_ls_shift/su_max 0.000
_refine_ls_shift/su_mean 0.000
_refine_ls_structure_factor_coef Fsqd
_refine_ls_weighting_details 'calc w=1/[\s^2^(Fo^2^)+(0.1214P)^2^+2.8769P] where P=(Fo^2^+2Fc^2^)/3'
_refine_ls_weighting_scheme calc
_refine_ls_wR_factor_gt 0.1848
_refine_ls_wR_factor_ref 0.1964
_reflns_number_gt 1984
_reflns_number_total 2240
_reflns_threshold_expression >2sigma(I)
_cod_data_source_file c6ce01311b3.cif
_cod_data_source_block 1
_cod_depositor_comments
;
The following automatic conversions were performed:

'_symmetry_cell_setting' value 'Monoclinic' changed to 'monoclinic'
according to
/usr/data/users/saulius/crontab/automatic-downloads/rss-feeds/RSC/lib/dictionaries/cif_core.dic
dictionary named 'cif_core.dic' version 2.4.2 from 2011-04-26.

Automatic conversion script
Id: cif_fix_values 4268 2015-11-12 08:31:59Z antanas 

 Adding full bibliography for 7225972--7225980.cif.
;
_cod_original_sg_symbol_H-M 'P2(1)/n  '
_cod_database_code 7225972

loop_
_symmetry_equiv_pos_as_xyz
'x, y, z'
'-x+1/2, y+1/2, -z+1/2'
'-x, -y, -z'
'x-1/2, -y-1/2, z-1/2'

loop_
_atom_site_label
_atom_site_type_symbol
_atom_site_fract_x
_atom_site_fract_y
_atom_site_fract_z
_atom_site_U_iso_or_equiv
_atom_site_adp_type
_atom_site_occupancy
_atom_site_symmetry_multiplicity
_atom_site_calc_flag
_atom_site_refinement_flags
Zn1 Zn 0.07016(6) 0.83750(4) -0.00014(5) 0.0253(3) Uiso 1 1 d .
N1 N 0.1999(5) 0.8063(4) 0.1939(4) 0.0294(8) Uiso 1 1 d .
N8 N 0.1676(5) 0.9675(3) -0.0817(4) 0.0279(8) Uiso 1 1 d .
N9 N 0.2472(5) 0.7287(4) -0.0691(5) 0.0344(9) Uiso 1 1 d .
C1 C 0.3153(6) 0.7308(4) 0.2396(5) 0.0314(10) Uiso 1 1 d .
C6 C 0.2944(6) 0.9693(4) -0.1465(5) 0.0333(10) Uiso 1 1 d .
C4 C 0.4076(8) 0.7795(6) -0.0753(7) 0.0481(14) Uiso 1 1 d .
H4A H 0.4818 0.7241 -0.0981 0.058 Uiso 1 1 calc R
H4B H 0.4593 0.8090 0.0140 0.058 Uiso 1 1 calc R
C2 C 0.3704(8) 0.6413(5) 0.1575(7) 0.0458(14) Uiso 1 1 d .
H2A H 0.3690 0.5728 0.2062 0.055 Uiso 1 1 calc R
H2B H 0.4854 0.6554 0.1526 0.055 Uiso 1 1 calc R
C5 C 0.3863(9) 0.8707(6) -0.1806(7) 0.0504(15) Uiso 1 1 d .
H5A H 0.4961 0.8936 -0.1910 0.060 Uiso 1 1 calc R
H5B H 0.3266 0.8418 -0.2679 0.060 Uiso 1 1 calc R
N2 N 0.2011(5) 0.8740(4) 0.3010(5) 0.0334(9) Uiso 1 1 d .
N4 N 0.3840(5) 0.7483(3) 0.3706(4) 0.0306(9) Uiso 1 1 d .
N3 N 0.3099(6) 0.8393(4) 0.4063(5) 0.0359(10) Uiso 1 1 d .
C3 C 0.2671(8) 0.6271(5) 0.0131(6) 0.0436(13) Uiso 1 1 d .
H3B H 0.3198 0.5720 -0.0331 0.052 Uiso 1 1 calc R
H3C H 0.1572 0.6001 0.0176 0.052 Uiso 1 1 calc R
N5 N 0.3251(6) 1.0710(4) -0.1799(5) 0.0403(10) Uiso 1 1 d .
N6 N 0.2162(6) 1.1340(4) -0.1335(5) 0.0393(10) Uiso 1 1 d .
N7 N 0.1230(5) 1.0725(3) -0.0741(4) 0.0290(8) Uiso 1 1 d .

loop_
_atom_type_symbol
_atom_type_description
_atom_type_scat_dispersion_real
_atom_type_scat_dispersion_imag
_atom_type_scat_source
C C 0.0033 0.0016 'International Tables Vol C Tables 4.2.6.8 and 6.1.1.4'
H H 0.0000 0.0000 'International Tables Vol C Tables 4.2.6.8 and 6.1.1.4'
N N 0.0061 0.0033 'International Tables Vol C Tables 4.2.6.8 and 6.1.1.4'
O O 0.0106 0.0060 'International Tables Vol C Tables 4.2.6.8 and 6.1.1.4'
Zn Zn 0.2839 1.4301 'International Tables Vol C Tables 4.2.6.8 and 6.1.1.4'

loop_
_geom_angle_atom_site_label_1
_geom_angle_atom_site_label_2
_geom_angle_atom_site_label_3
_geom_angle
_geom_angle_site_symmetry_1
_geom_angle_site_symmetry_3
N8 Zn1 N1 111.24(17) . .
N8 Zn1 N4 116.63(16) . 4_575
N1 Zn1 N4 131.65(17) . 4_575
N8 Zn1 N9 89.97(16) . .
N1 Zn1 N9 86.87(17) . .
N4 Zn1 N9 86.78(16) 4_575 .
N8 Zn1 N7 97.09(15) . 3_575
N1 Zn1 N7 91.90(16) . 3_575
N4 Zn1 N7 88.74(16) 4_575 3_575
N9 Zn1 N7 172.79(16) . 3_575
C1 N1 N2 105.7(4) . .
C1 N1 Zn1 129.9(4) . .
N2 N1 Zn1 123.7(3) . .
N7 N8 C6 105.2(4) . .
N7 N8 Zn1 126.1(3) . .
C6 N8 Zn1 128.6(3) . .
C4 N9 C3 112.9(4) . .
C4 N9 Zn1 114.8(4) . .
C3 N9 Zn1 109.4(3) . .
N4 C1 N1 110.1(4) . .
N4 C1 C2 123.2(5) . .
N1 C1 C2 126.6(5) . .
N5 C6 N8 110.4(4) . .
N5 C6 C5 124.2(5) . .
N8 C6 C5 125.4(5) . .
N9 C4 C5 111.9(5) . .
N9 C4 H4A 109.2 . .
C5 C4 H4A 109.2 . .
N9 C4 H4B 109.2 . .
C5 C4 H4B 109.2 . .
H4A C4 H4B 107.9 . .
C1 C2 C3 115.8(5) . .
C1 C2 H2A 108.3 . .
C3 C2 H2A 108.3 . .
C1 C2 H2B 108.3 . .
C3 C2 H2B 108.3 . .
H2A C2 H2B 107.4 . .
C6 C5 C4 114.6(5) . .
C6 C5 H5A 108.6 . .
C4 C5 H5A 108.6 . .
C6 C5 H5B 108.6 . .
C4 C5 H5B 108.6 . .
H5A C5 H5B 107.6 . .
N3 N2 N1 109.3(4) . .
C1 N4 N3 106.1(4) . .
C1 N4 Zn1 129.4(3) . 4_676
N3 N4 Zn1 124.5(3) . 4_676
N2 N3 N4 108.8(4) . .
N9 C3 C2 113.9(5) . .
N9 C3 H3B 108.8 . .
C2 C3 H3B 108.8 . .
N9 C3 H3C 108.8 . .
C2 C3 H3C 108.8 . .
H3B C3 H3C 107.7 . .
C6 N5 N6 105.7(4) . .
N7 N6 N5 109.4(5) . .
N6 N7 N8 109.3(4) . .
N6 N7 Zn1 114.0(3) . 3_575
N8 N7 Zn1 136.6(3) . 3_575

loop_
_geom_bond_atom_site_label_1
_geom_bond_atom_site_label_2
_geom_bond_distance
_geom_bond_site_symmetry_2
Zn1 N8 2.029(4) .
Zn1 N1 2.035(4) .
Zn1 N4 2.056(4) 4_575
Zn1 N9 2.189(4) .
Zn1 N7 2.189(4) 3_575
N1 C1 1.327(6) .
N1 N2 1.353(6) .
N8 N7 1.338(6) .
N8 C6 1.342(6) .
N9 C4 1.468(7) .
N9 C3 1.478(8) .
C1 N4 1.327(6) .
C1 C2 1.496(8) .
C6 N5 1.325(7) .
C6 C5 1.499(8) .
C4 C5 1.517(9) .
C4 H4A 0.9700 .
C4 H4B 0.9700 .
C2 C3 1.517(9) .
C2 H2A 0.9700 .
C2 H2B 0.9700 .
C5 H5A 0.9700 .
C5 H5B 0.9700 .
N2 N3 1.293(7) .
N4 N3 1.352(6) .
N4 Zn1 2.056(4) 4_676
C3 H3B 0.9700 .
C3 H3C 0.9700 .
N5 N6 1.338(7) .
N6 N7 1.305(6) .
N7 Zn1 2.189(4) 3_575

loop_
_geom_torsion_atom_site_label_1
_geom_torsion_atom_site_label_2
_geom_torsion_atom_site_label_3
_geom_torsion_atom_site_label_4
_geom_torsion
_geom_torsion_site_symmetry_1
_geom_torsion_site_symmetry_4
N8 Zn1 N1 C1 -100.9(4) . .
N4 Zn1 N1 C1 70.7(5) 4_575 .
N9 Zn1 N1 C1 -12.2(4) . .
N7 Zn1 N1 C1 160.7(4) 3_575 .
N8 Zn1 N1 N2 67.8(4) . .
N4 Zn1 N1 N2 -120.6(4) 4_575 .
N9 Zn1 N1 N2 156.5(4) . .
N7 Zn1 N1 N2 -30.6(4) 3_575 .
N1 Zn1 N8 N7 -90.3(4) . .
N4 Zn1 N8 N7 96.7(4) 4_575 .
N9 Zn1 N8 N7 -176.9(4) . .
N7 Zn1 N8 N7 4.6(5) 3_575 .
N1 Zn1 N8 C6 85.5(4) . .
N4 Zn1 N8 C6 -87.5(4) 4_575 .
N9 Zn1 N8 C6 -1.1(4) . .
N7 Zn1 N8 C6 -179.6(4) 3_575 .
N8 Zn1 N9 C4 30.2(4) . .
N1 Zn1 N9 C4 -81.1(4) . .
N4 Zn1 N9 C4 146.9(4) 4_575 .
N7 Zn1 N9 C4 -161.4(11) 3_575 .
N8 Zn1 N9 C3 158.4(4) . .
N1 Zn1 N9 C3 47.1(4) . .
N4 Zn1 N9 C3 -85.0(4) 4_575 .
N7 Zn1 N9 C3 -33.3(14) 3_575 .
N2 N1 C1 N4 1.3(5) . .
Zn1 N1 C1 N4 171.6(3) . .
N2 N1 C1 C2 -175.5(5) . .
Zn1 N1 C1 C2 -5.3(8) . .
N7 N8 C6 N5 -1.0(6) . .
Zn1 N8 C6 N5 -177.5(3) . .
N7 N8 C6 C5 -179.5(5) . .
Zn1 N8 C6 C5 4.1(8) . .
C3 N9 C4 C5 169.3(5) . .
Zn1 N9 C4 C5 -64.3(6) . .
N4 C1 C2 C3 174.6(5) . .
N1 C1 C2 C3 -8.9(8) . .
N5 C6 C5 C4 146.9(6) . .
N8 C6 C5 C4 -34.8(8) . .
N9 C4 C5 C6 67.2(7) . .
C1 N1 N2 N3 -1.1(5) . .
Zn1 N1 N2 N3 -172.2(3) . .
N1 C1 N4 N3 -1.1(5) . .
C2 C1 N4 N3 176.0(5) . .
N1 C1 N4 Zn1 -179.3(3) . 4_676
C2 C1 N4 Zn1 -2.3(7) . 4_676
N1 N2 N3 N4 0.5(6) . .
C1 N4 N3 N2 0.3(5) . .
Zn1 N4 N3 N2 178.7(3) 4_676 .
C4 N9 C3 C2 55.2(7) . .
Zn1 N9 C3 C2 -74.1(5) . .
C1 C2 C3 N9 53.2(7) . .
N8 C6 N5 N6 0.6(6) . .
C5 C6 N5 N6 179.1(5) . .
C6 N5 N6 N7 0.0(6) . .
N5 N6 N7 N8 -0.7(6) . .
N5 N6 N7 Zn1 -177.5(3) . 3_575
C6 N8 N7 N6 1.0(5) . .
Zn1 N8 N7 N6 177.6(3) . .
C6 N8 N7 Zn1 176.8(4) . 3_575
Zn1 N8 N7 Zn1 -6.6(7) . 3_575
